data_7714975
loop_
_publ_author_name
'Ren, Liying'
'Yin, Zeqiao'
'Wang, Shiyi'
'Lin, Zhengyan'
'Cao, Liling'
'Dong, Xuehua'
'Huang, Ling'
'Zhou, Yuqiao'
'Gao, Daojiang'
'Zou, Guohong'

_publ_section_title
;
 Na<sub>4</sub>Sn<sub>4</sub>(C<sub>2</sub>O<sub>4</sub>)<sub>3</sub>F<sub>6</sub>
 and NaSnC<sub>2</sub>O<sub>4</sub>F&#xb7;H<sub>2</sub>O: two tin(II)
 fluoride oxalates display large birefringence.
;
_journal_issue 6
_journal_name_full 'Dalton transactions (Cambridge, England : 2003)'
_journal_page_first 2619
_journal_page_last 2625
_journal_paper_doi 10.1039/d3dt04286c
_journal_volume 53
_journal_year 2024
_chemical_formula_moiety 'C2 H2 F Na O5 Sn'
_chemical_formula_sum 'C2 H2 F Na O5 Sn'
_chemical_formula_weight 266.72
_space_group_crystal_system triclinic
_space_group_IT_number 2
_space_group_name_Hall '-P 1'
_space_group_name_H-M_alt 'P -1'
_atom_sites_solution_hydrogens difmap
_atom_sites_solution_primary dual
_audit_creation_date 2023-08-29
_audit_creation_method
;
Olex2 1.5
(compiled 2022.04.07 svn.rca3783a0 for OlexSys, GUI svn.r6498)
;
_audit_update_record
;
2023-11-24 deposited with the CCDC.	2024-01-11 downloaded from the CCDC.
;
_cell_angle_alpha 111.020(5)
_cell_angle_beta 107.986(4)
_cell_angle_gamma 96.873(4)
_cell_formula_units_Z 2
_cell_length_a 5.9880(3)
_cell_length_b 7.2468(4)
_cell_length_c 8.2925(4)
_cell_measurement_reflns_used 2165
_cell_measurement_temperature 299.69(10)
_cell_measurement_theta_max 29.7570
_cell_measurement_theta_min 2.8300
_cell_volume 308.54(3)
_computing_cell_refinement 'CrysAlisPro 1.171.41.112a (Rigaku OD, 2021)'
_computing_data_collection 'CrysAlisPro 1.171.41.112a (Rigaku OD, 2021)'
_computing_data_reduction 'CrysAlisPro 1.171.41.112a (Rigaku OD, 2021)'
_computing_molecular_graphics 'Olex2 1.5 (Dolomanov et al., 2009)'
_computing_publication_material 'Olex2 1.5 (Dolomanov et al., 2009)'
_computing_structure_refinement 'SHELXL 2014/7 (Sheldrick, 2015)'
_computing_structure_solution 'SHELXT 2014/5 (Sheldrick, 2014)'
_diffrn_ambient_environment air
_diffrn_ambient_temperature 299.69(10)
_diffrn_detector 'Hybrid Pixel Array Detector'
_diffrn_detector_area_resol_mean 10.0000
_diffrn_detector_type HyPix
_diffrn_measured_fraction_theta_full 1.000
_diffrn_measured_fraction_theta_max 0.794
_diffrn_measurement_details
;
List of Runs (angles in degrees, time in seconds):

  # Type    Start    End  Width  t~exp~   \w     \q     \k     \f   Frames
#--------------------------------------------------------------------------
  1  \w     48.00  75.00   0.50    0.05    --    4.52  37.00   0.00   54
  2  \w    -50.00  19.00   0.50    0.05    --    4.52 -57.00-180.00  138
  3  \w    -21.00  11.00   0.50    0.05    --   -5.62 -99.00-150.00   64
  4  \w    -21.00  12.00   0.50    0.05    --   -5.62 -99.00   0.00   66
  5  \w    -78.00  -7.00   0.50    0.05    --   -5.62  -6.00  -0.00  142
  6  \w    -18.00  14.00   0.50    0.05    --   -5.62 -99.00 150.00   64
  7  \w    -19.00  67.00   0.50    0.05    --   -5.62   6.00 175.00  172
;
_diffrn_measurement_device 'four-circle diffractometer'
_diffrn_measurement_device_type 'XtaLAB Synergy R, DW system, HyPix'
_diffrn_measurement_method '\w scans'
_diffrn_orient_matrix_type 'CrysAlisPro convention (1999,Acta A55,543-557)'
_diffrn_orient_matrix_UB_11 0.1191137000
_diffrn_orient_matrix_UB_12 0.0101528000
_diffrn_orient_matrix_UB_13 -0.0003697000
_diffrn_orient_matrix_UB_21 -0.0022345000
_diffrn_orient_matrix_UB_22 0.0940078000
_diffrn_orient_matrix_UB_23 -0.0080705000
_diffrn_orient_matrix_UB_31 0.0493678000
_diffrn_orient_matrix_UB_32 0.0533678000
_diffrn_orient_matrix_UB_33 0.0987124000
_diffrn_radiation_monochromator mirror
_diffrn_radiation_probe x-ray
_diffrn_radiation_type 'Mo K\a'
_diffrn_radiation_wavelength 0.71073
_diffrn_reflns_av_R_equivalents 0.0323
_diffrn_reflns_av_unetI/netI 0.0405
_diffrn_reflns_Laue_measured_fraction_full 1.000
_diffrn_reflns_Laue_measured_fraction_max 0.794
_diffrn_reflns_limit_h_max 7
_diffrn_reflns_limit_h_min -7
_diffrn_reflns_limit_k_max 9
_diffrn_reflns_limit_k_min -9
_diffrn_reflns_limit_l_max 11
_diffrn_reflns_limit_l_min -11
_diffrn_reflns_number 3829
_diffrn_reflns_point_group_measured_fraction_full 1.000
_diffrn_reflns_point_group_measured_fraction_max 0.794
_diffrn_reflns_theta_full 25.242
_diffrn_reflns_theta_max 30.530
_diffrn_reflns_theta_min 2.844
_diffrn_source 'Rotating-anode X-ray tube'
_diffrn_source_type 'Rigaku (Mo) X-ray Source'
_exptl_absorpt_coefficient_mu 4.190
_exptl_absorpt_correction_T_max 1.00000
_exptl_absorpt_correction_T_min 0.65748
_exptl_absorpt_correction_type multi-scan
_exptl_absorpt_process_details
;
CrysAlisPro 1.171.41.112a (Rigaku Oxford Diffraction, 2021)
Empirical absorption correction using spherical harmonics,
implemented in SCALE3 ABSPACK scaling algorithm.
;
_exptl_crystal_colour colourless
_exptl_crystal_colour_primary colourless
_exptl_crystal_density_diffrn 2.871
_exptl_crystal_description block
_exptl_crystal_F_000 248
_refine_diff_density_max 0.898
_refine_diff_density_min -0.915
_refine_diff_density_rms 0.148
_refine_ls_extinction_method none
_refine_ls_goodness_of_fit_ref 0.984
_refine_ls_hydrogen_treatment refall
_refine_ls_matrix_type full
_refine_ls_number_parameters 99
_refine_ls_number_reflns 1504
_refine_ls_number_restraints 0
_refine_ls_restrained_S_all 0.984
_refine_ls_R_factor_all 0.0300
_refine_ls_R_factor_gt 0.0270
_refine_ls_shift/su_max 0.000
_refine_ls_shift/su_mean 0.000
_refine_ls_structure_factor_coef Fsqd
_refine_ls_weighting_details 'w=1/[\s^2^(Fo^2^)+(0.0315P)^2^] where P=(Fo^2^+2Fc^2^)/3'
_refine_ls_weighting_scheme calc
_refine_ls_wR_factor_gt 0.0589
_refine_ls_wR_factor_ref 0.0605
_reflns_Friedel_coverage 0.000
_reflns_number_gt 1380
_reflns_number_total 1504
_reflns_threshold_expression 'I > 2\s(I)'
_cod_data_source_file d3dt04286c2.cif
_cod_data_source_block 8rly_auto
_cod_depositor_comments 'Adding full bibliography for 7714974--7714975.cif.'
_cod_original_cell_volume 308.53(3)
_cod_database_code 7714975
_shelx_shelxl_version_number 2014/7
_shelx_space_group_comment
;
The symmetry employed for this shelxl refinement is uniquely defined
by the following loop, which should always be used as a source of
symmetry information in preference to the above space-group names.
They are only intended as comments.
;
_olex2_refinement_description
;
;
_olex2_submission_special_instructions 'No special instructions were received'
_oxdiff_exptl_absorpt_empirical_details
;
Empirical correction (ABSPACK) includes:
- Absorption correction using spherical harmonics
- Frame scaling
;
_oxdiff_exptl_absorpt_empirical_full_max 1.660
_oxdiff_exptl_absorpt_empirical_full_min 0.621

loop_
_space_group_symop_operation_xyz
'x, y, z'
'-x, -y, -z'

loop_
_atom_site_label
_atom_site_type_symbol
_atom_site_fract_x
_atom_site_fract_y
_atom_site_fract_z
_atom_site_U_iso_or_equiv
_atom_site_adp_type
_atom_site_occupancy
_atom_site_site_symmetry_order
_atom_site_calc_flag
_atom_site_refinement_flags_posn
_atom_site_refinement_flags_adp
_atom_site_refinement_flags_occupancy
_atom_site_disorder_assembly
_atom_site_disorder_group
Sn1 Sn 1.08082(4) 0.73359(3) 0.95651(3) 0.02332(10) Uani 1 1 d . . . . .
Na1 Na 0.9074(3) 0.2384(2) 0.5096(2) 0.0289(3) Uani 1 1 d . . . . .
F1 F 0.9720(4) 0.4253(3) 0.8203(3) 0.0281(5) Uani 1 1 d . . . . .
O1 O 0.8639(5) 0.7385(4) 0.6887(3) 0.0252(5) Uani 1 1 d . . . . .
O2 O 0.4999(5) 0.7417(4) 0.5116(4) 0.0299(6) Uani 1 1 d . . . . .
O3 O 0.6842(5) 0.7004(4) 0.9355(3) 0.0297(6) Uani 1 1 d . . . . .
O4 O 0.3099(5) 0.6682(5) 0.7450(4) 0.0341(6) Uani 1 1 d . . . . .
O5 O 0.7518(6) -0.1233(5) 0.3303(4) 0.0333(7) Uani 1 1 d . . . . .
C1 C 0.5316(7) 0.6951(5) 0.7879(5) 0.0239(7) Uani 1 1 d . . . . .
C2 C 0.6369(6) 0.7276(5) 0.6482(5) 0.0212(7) Uani 1 1 d . . . . .
H5A H 0.702(10) -0.168(8) 0.228(8) 0.050(17) Uiso 1 1 d . . . . .
H5B H 0.656(12) -0.162(10) 0.364(9) 0.07(2) Uiso 1 1 d . . . . .

loop_
_atom_site_aniso_label
_atom_site_aniso_U_11
_atom_site_aniso_U_22
_atom_site_aniso_U_33
_atom_site_aniso_U_23
_atom_site_aniso_U_13
_atom_site_aniso_U_12
Sn1 0.01887(15) 0.02668(15) 0.02238(14) 0.00925(10) 0.00578(11) 0.00769(10)
Na1 0.0261(8) 0.0411(8) 0.0265(7) 0.0171(6) 0.0119(6) 0.0179(7)
F1 0.0353(13) 0.0264(10) 0.0218(10) 0.0088(8) 0.0102(9) 0.0107(9)
O1 0.0167(13) 0.0427(15) 0.0245(12) 0.0186(11) 0.0113(10) 0.0126(11)
O2 0.0221(14) 0.0499(16) 0.0306(14) 0.0262(12) 0.0127(12) 0.0169(12)
O3 0.0223(14) 0.0518(17) 0.0267(13) 0.0248(12) 0.0120(11) 0.0163(12)
O4 0.0195(14) 0.0615(18) 0.0347(14) 0.0279(13) 0.0157(12) 0.0178(13)
O5 0.0339(17) 0.0407(16) 0.0287(16) 0.0140(13) 0.0168(14) 0.0097(13)
C1 0.0208(18) 0.0301(18) 0.0287(18) 0.0159(14) 0.0129(15) 0.0127(14)
C2 0.0198(18) 0.0244(16) 0.0204(16) 0.0089(13) 0.0091(14) 0.0070(13)

loop_
_atom_type_symbol
_atom_type_description
_atom_type_scat_dispersion_real
_atom_type_scat_dispersion_imag
_atom_type_scat_source
C C 0.0033 0.0016 'International Tables Vol C Tables 4.2.6.8 and 6.1.1.4'
H H 0.0000 0.0000 'International Tables Vol C Tables 4.2.6.8 and 6.1.1.4'
F F 0.0171 0.0103 'International Tables Vol C Tables 4.2.6.8 and 6.1.1.4'
Na Na 0.0362 0.0249 'International Tables Vol C Tables 4.2.6.8 and 6.1.1.4'
O O 0.0106 0.0060 'International Tables Vol C Tables 4.2.6.8 and 6.1.1.4'
Sn Sn -0.6537 1.4246 'International Tables Vol C Tables 4.2.6.8 and 6.1.1.4'

loop_
_geom_angle_atom_site_label_1
_geom_angle_atom_site_label_2
_geom_angle_atom_site_label_3
_geom_angle
_geom_angle_site_symmetry_1
_geom_angle_site_symmetry_3
_geom_angle_publ_flag
F1 Sn1 O1 86.59(9) . . ?
F1 Sn1 O3 83.50(10) . . ?
F1 Sn1 O4 78.50(9) . 1_655 ?
O1 Sn1 O3 72.33(9) . . ?
O1 Sn1 O4 69.91(9) . 1_655 ?
O3 Sn1 O4 138.82(9) . 1_655 ?
Na1 Na1 Na1 144.31(8) 2_756 2_766 ?
F1 Na1 Na1 86.78(8) . 2_766 ?
F1 Na1 Na1 105.30(8) . 2_756 ?
F1 Na1 O1 133.55(11) . 2_766 ?
F1 Na1 O2 78.67(10) . 2_666 ?
F1 Na1 O4 123.32(11) . 2_666 ?
F1 Na1 O5 78.66(10) . 2_756 ?
F1 Na1 O5 127.91(11) . . ?
O1 Na1 Na1 61.20(7) 2_766 2_766 ?
O1 Na1 Na1 87.82(8) 2_766 2_756 ?
O1 Na1 O4 66.23(9) 2_766 2_666 ?
O1 Na1 O5 85.60(11) 2_766 2_756 ?
O2 Na1 Na1 95.21(9) 2_666 2_766 ?
O2 Na1 Na1 119.86(10) 2_666 2_756 ?
O2 Na1 O1 132.82(10) 2_666 2_766 ?
O2 Na1 O4 66.87(9) 2_666 2_666 ?
O2 Na1 O5 140.46(11) 2_666 2_756 ?
O4 Na1 Na1 55.06(8) 2_666 2_766 ?
O4 Na1 Na1 130.53(10) 2_666 2_756 ?
O4 Na1 O5 151.56(12) 2_666 2_756 ?
O5 Na1 Na1 39.35(8) 2_756 2_756 ?
O5 Na1 Na1 115.34(10) 2_756 2_766 ?
O5 Na1 Na1 145.02(11) . 2_766 ?
O5 Na1 Na1 41.13(9) . 2_756 ?
O5 Na1 O1 91.18(11) . 2_766 ?
O5 Na1 O2 88.54(11) . 2_666 ?
O5 Na1 O4 95.66(12) . 2_666 ?
O5 Na1 O5 80.48(12) . 2_756 ?
Sn1 F1 Na1 125.40(10) . . ?
Sn1 O1 Na1 115.15(11) . 2_766 ?
C2 O1 Sn1 119.0(2) . . ?
C2 O1 Na1 125.8(2) . 2_766 ?
C2 O2 Na1 118.8(2) . 2_666 ?
C1 O3 Sn1 116.5(2) . . ?
Na1 O4 Sn1 105.65(11) 2_666 1_455 ?
C1 O4 Sn1 128.1(2) . 1_455 ?
C1 O4 Na1 116.2(2) . 2_666 ?
Na1 O5 Na1 99.52(12) . 2_756 ?
Na1 O5 H5A 121(4) . . ?
Na1 O5 H5A 118(5) 2_756 . ?
Na1 O5 H5B 108(5) . . ?
Na1 O5 H5B 98(5) 2_756 . ?
H5A O5 H5B 108(6) . . ?
O3 C1 C2 116.0(3) . . ?
O4 C1 O3 126.8(3) . . ?
O4 C1 C2 117.2(3) . . ?
O1 C2 C1 115.9(3) . . ?
O2 C2 O1 125.8(3) . . ?
O2 C2 C1 118.3(3) . . ?

loop_
_geom_bond_atom_site_label_1
_geom_bond_atom_site_label_2
_geom_bond_distance
_geom_bond_site_symmetry_2
_geom_bond_publ_flag
Sn1 F1 2.020(2) . ?
Sn1 O1 2.215(3) . ?
Sn1 O3 2.304(3) . ?
Sn1 O4 2.496(2) 1_655 ?
Na1 Na1 3.895(3) 2_766 ?
Na1 Na1 3.718(3) 2_756 ?
Na1 F1 2.318(2) . ?
Na1 O1 2.479(3) 2_766 ?
Na1 O2 2.416(3) 2_666 ?
Na1 O4 2.480(3) 2_666 ?
Na1 O5 2.480(4) 2_756 ?
Na1 O5 2.390(3) . ?
O1 Na1 2.479(3) 2_766 ?
O1 C2 1.280(4) . ?
O2 Na1 2.416(3) 2_666 ?
O2 C2 1.223(4) . ?
O3 C1 1.266(5) . ?
O4 Sn1 2.496(2) 1_455 ?
O4 Na1 2.480(3) 2_666 ?
O4 C1 1.234(5) . ?
O5 Na1 2.480(4) 2_756 ?
O5 H5A 0.73(6) . ?
O5 H5B 0.78(7) . ?
C1 C2 1.551(5) . ?

loop_
_geom_torsion_atom_site_label_1
_geom_torsion_atom_site_label_2
_geom_torsion_atom_site_label_3
_geom_torsion_atom_site_label_4
_geom_torsion
_geom_torsion_site_symmetry_1
_geom_torsion_site_symmetry_2
_geom_torsion_site_symmetry_3
_geom_torsion_site_symmetry_4
_geom_torsion_publ_flag
Sn1 O1 C2 O2 175.1(3) . . . . ?
Sn1 O1 C2 C1 -4.5(4) . . . . ?
Sn1 O3 C1 O4 176.2(3) . . . . ?
Sn1 O3 C1 C2 -4.3(4) . . . . ?
Sn1 O4 C1 O3 23.6(6) 1_455 . . . ?
Sn1 O4 C1 C2 -155.9(2) 1_455 . . . ?
Na1 O1 C2 O2 -5.7(5) 2_766 . . . ?
Na1 O1 C2 C1 174.8(2) 2_766 . . . ?
Na1 O2 C2 O1 -171.8(3) 2_666 . . . ?
Na1 O2 C2 C1 7.8(4) 2_666 . . . ?
Na1 O4 C1 O3 163.8(3) 2_666 . . . ?
Na1 O4 C1 C2 -15.7(4) 2_666 . . . ?
O3 C1 C2 O1 5.9(5) . . . . ?
O3 C1 C2 O2 -173.7(3) . . . . ?
O4 C1 C2 O1 -174.5(3) . . . . ?
O4 C1 C2 O2 5.9(5) . . . . ?
